data_7036521
loop_
_publ_author_name
'N\'enert, Gwilherm'
'Fabelo, Oscar'
'Forsberg, Kerstin'
'Colin, Claire V'
'Rodr\'iguez-Carvajal, Juan'

_publ_section_title
;
 Structural and magnetic properties of the low-dimensional fluoride
 \b-FeF3(H2O)2.H2O.
;
_journal_issue 31
_journal_name_full 'Dalton transactions (Cambridge, England : 2003)'
_journal_page_first 14130
_journal_page_last 14138
_journal_paper_doi 10.1039/c5dt02242h
_journal_volume 44
_journal_year 2015
_chemical_formula_sum 'F6 Fe2 H12 O6'
_chemical_name_systematic ' ?'
_space_group_IT_number 85
_symmetry_cell_setting tetragonal
_symmetry_space_group_name_Hall '-P 4a'
_symmetry_space_group_name_H-M 'P 4/n :2'
_cell_angle_alpha 90.00000
_cell_angle_beta 90.00000
_cell_angle_gamma 90.00000
_cell_formula_units_Z 2
_cell_length_a 7.83965(13)
_cell_length_b 7.83965(13)
_cell_length_c 3.87551(6)
_cell_volume 238.189(7)
_computing_structure_refinement FULLPROF
_diffrn_radiation_type 'Constant Wavelength Neutron Diffraction + X-ray Ka1 Cobalt radiation'
_diffrn_radiation_wavelength 1.35844
_diffrn_source 'nuclear reactor + Empyrean PANalytical diffractometer'
_pd_instr_location ' ?'
_pd_meas_2theta_range_inc 0.050085
_pd_meas_2theta_range_max 150.75240
_pd_meas_2theta_range_min 0.00240
_pd_meas_number_of_points 3012
_pd_proc_2theta_range_inc 0.050085
_pd_proc_2theta_range_max 150.1465
_pd_proc_2theta_range_min -0.6035
_pd_proc_ls_pref_orient_corr ' ?'
_pd_proc_ls_prof_R_factor 0.3770
_pd_proc_ls_prof_wR_expected 0.1751
_pd_proc_ls_prof_wR_factor 0.5302
_pd_proc_wavelength 1.358442
_pd_spec_mounting ' ?'
_refine_ls_number_parameters 91
_refine_ls_number_reflns 391
_refine_ls_number_restraints 0
_refine_ls_R_I_factor 3.2735
_cod_data_source_file fef3-3h2o_combined_1.cif
_cod_data_source_block FeF3.3H2O
_cod_depositor_comments
;
The following automatic conversions were performed:

'_symmetry_cell_setting' value 'Tetragonal' changed to 'tetragonal'
according to the built-in table from CIF Core dictionary named
'cif_core.dic' version 2.4.1 from 2010-06-29.

Automatic conversion script
Id: cif_fix_values 3392 2015-05-12 13:50:21Z andrius 
;
_cod_original_sg_symbol_H-M 'P 4/n'
_cod_original_formula_sum 'Fe2 F6 O6 H12'
_cod_database_code 7036521
_pd_proc_ls_prof_cr_factor 9.3372
_pd_proc_ls_prof_cwr_factor 6.7103
_pd_proc_ls_prof_cwr_expected 2.2160
_pd_proc_ls_prof_chi2 9.1692
_pd_proc_ls_prof_echi2 9.1692

loop_
_symmetry_equiv_pos_as_xyz
x,y,z
-y+1/2,x,z
-x+1/2,-y+1/2,z
y,-x+1/2,z
-x,-y,-z
y+1/2,-x,-z
x+1/2,y+1/2,-z
-y,x+1/2,-z

loop_
_atom_site_label
_atom_site_fract_x
_atom_site_fract_y
_atom_site_fract_z
_atom_site_U_iso_or_equiv
_atom_site_occupancy
_atom_site_adp_type
_atom_site_type_symbol
Fe1 0.25000 0.25000 0.8519(3) 0.0200(6) 1.00000 Uani Fe
F1 0.25000 0.25000 0.3527(8) 0.0350(12) 1.00000 Uani F
O1 0.25000 0.75000 0.50000 0.0215(11) 1.00000 Uani O
O2 0.85273(20) 0.9769(2) 0.1414(6) 0.0297(10) 0.50000 Uani O
F2 0.85273(20) 0.9769(2) 0.1414(6) 0.0297(10) 0.50000 Uani F
H1 0.1777(10) 0.9204(9) 0.729(2) 0.0428(19) 0.50000 Uiso H
H2 0.3481(8) 0.7840(8) 0.360(2) 0.0470(17) 0.50000 Uiso H
H3 0.0315(11) -0.0028(13) -0.040(3) 0.0463(20) 0.50000 Uiso H

loop_
_atom_site_aniso_label
_atom_site_aniso_U_11
_atom_site_aniso_U_22
_atom_site_aniso_U_33
_atom_site_aniso_U_12
_atom_site_aniso_U_13
_atom_site_aniso_U_23
_atom_site_aniso_type_symbol
Fe1 0.0208(5) 0.0208(5) 0.0184(7) 0.00000 0.00000 0.00000 Fe
F1 0.0500(11) 0.0500(11) 0.0049(13) 0.00000 0.00000 0.00000 F
O1 0.0199(9) 0.0199(9) 0.0247(14) 0.00000 0.00000 0.00000 O
O2 0.0288(9) 0.0168(9) 0.0435(10) -0.0072(7) 0.0143(11) -0.0045(9) O
F2 0.0288(9) 0.0168(9) 0.0435(10) -0.0072(7) 0.0143(11) -0.0045(9) F

loop_
_atom_type_symbol
_atom_type_scat_length_neutron
_atom_type_scat_source
Fe 0.94500 V.F._Sears_Neutron_News_3_26_(1992)
F 0.56540 V.F._Sears_Neutron_News_3_26_(1992)
O 0.58030 V.F._Sears_Neutron_News_3_26_(1992)
H -0.37390 V.F._Sears_Neutron_News_3_26_(1992)
